data_8000455
loop_
_publ_author_name
'Liu, Zhi-Bo'
'He, Lei'
'Shi, Ping-Ping'
'Ye, Qiong'
'Fu, Da-Wei'

_publ_section_title
;
 A Three-Dimensional Molecular Perovskite Ferroelastic with Two-Step
 Switching of Quadratic Nonlinear Optical Properties Tuned by Molecular
 Chiral Design.
;
_journal_issue 19
_journal_name_full 'The journal of physical chemistry letters'
_journal_page_first 7960
_journal_page_last 7965
_journal_paper_doi 10.1021/acs.jpclett.0c02235
_journal_volume 11
_journal_year 2020
_chemical_formula_moiety 'C6 Mn N9, C12 H8 N O'
_chemical_formula_sum 'C18 H8 Mn N10 O'
_chemical_formula_weight 435.28
_space_group_IT_number 62
_space_group_name_Hall '-P 2c 2n'
_space_group_name_H-M_alt 'P n a m'
_symmetry_cell_setting orthorhombic
_symmetry_space_group_name_Hall '-P 2c 2n'
_symmetry_space_group_name_H-M 'P n a m'
_atom_sites_solution_hydrogens geom
_atom_sites_solution_primary direct
_atom_sites_solution_secondary difmap
_audit_creation_method SHELXL-97
_cell_angle_alpha 90.00
_cell_angle_beta 90.00
_cell_angle_gamma 90.00
_cell_formula_units_Z 4
_cell_length_a 11.6485(6)
_cell_length_b 12.2688(5)
_cell_length_c 16.6697(7)
_cell_measurement_reflns_used 6194
_cell_measurement_temperature 301(2)
_cell_measurement_theta_max 30.0910
_cell_measurement_theta_min 2.6880
_cell_volume 2382.32(19)
_computing_structure_refinement 'SHELXL-97 (Sheldrick, 1997)'
_computing_structure_solution 'SHELXS-97 (Sheldrick, 1990)'
_diffrn_ambient_temperature 301(2)
_diffrn_measured_fraction_theta_full 0.998
_diffrn_measured_fraction_theta_max 0.998
_diffrn_measurement_device_type 'XtaLAB Synergy R, DW system, HyPix'
_diffrn_measurement_method '\w scans'
_diffrn_radiation_monochromator graphite
_diffrn_radiation_source 'fine-focus sealed tube'
_diffrn_radiation_type MoK\a
_diffrn_radiation_wavelength 0.71073
_diffrn_reflns_av_R_equivalents 0.0270
_diffrn_reflns_av_sigmaI/netI 0.0203
_diffrn_reflns_limit_h_max 13
_diffrn_reflns_limit_h_min -13
_diffrn_reflns_limit_k_max 13
_diffrn_reflns_limit_k_min -14
_diffrn_reflns_limit_l_max 19
_diffrn_reflns_limit_l_min -19
_diffrn_reflns_number 10949
_diffrn_reflns_theta_full 24.50
_diffrn_reflns_theta_max 24.50
_diffrn_reflns_theta_min 2.70
_exptl_absorpt_coefficient_mu 0.580
_exptl_crystal_colour colourless
_exptl_crystal_density_diffrn 1.191
_exptl_crystal_density_method 'not measured'
_exptl_crystal_description block
_exptl_crystal_F_000 844
_exptl_crystal_size_max 0.20
_exptl_crystal_size_mid 0.20
_exptl_crystal_size_min 0.20
_refine_diff_density_max 2.308
_refine_diff_density_min -0.856
_refine_diff_density_rms 0.107
_refine_ls_extinction_coef 0.0228(10)
_refine_ls_extinction_expression Fc^*^=kFc[1+0.001xFc^2^\l^3^/sin(2\q)]^-1/4^
_refine_ls_extinction_method SHELXL
_refine_ls_goodness_of_fit_ref 1.098
_refine_ls_hydrogen_treatment mixed
_refine_ls_matrix_type full
_refine_ls_number_parameters 165
_refine_ls_number_reflns 2058
_refine_ls_number_restraints 123
_refine_ls_restrained_S_all 1.091
_refine_ls_R_factor_all 0.1431
_refine_ls_R_factor_gt 0.1372
_refine_ls_shift/su_max 0.023
_refine_ls_shift/su_mean 0.002
_refine_ls_structure_factor_coef Fsqd
_refine_ls_weighting_details 'calc w=1/[\s^2^(Fo^2^)+(0.0833P)^2^+20.6612P] where P=(Fo^2^+2Fc^2^)/3'
_refine_ls_weighting_scheme calc
_refine_ls_wR_factor_gt 0.3015
_refine_ls_wR_factor_ref 0.3036
_reflns_number_gt 1845
_reflns_number_total 2058
_reflns_threshold_expression >2sigma(I)
_cod_data_source_file jz0c02235_si_006.cif
_cod_data_source_block 2-301K
_cod_depositor_comments 'Adding full bibliography for 8000451--8000455.cif.'
_cod_original_sg_symbol_H-M Pnam
_cod_database_code 8000455

loop_
_symmetry_equiv_pos_as_xyz
'x, y, z'
'-x, -y, z+1/2'
'x+1/2, -y+1/2, -z+1/2'
'-x+1/2, y+1/2, -z'
'-x, -y, -z'
'x, y, -z-1/2'
'-x-1/2, y-1/2, z-1/2'
'x-1/2, -y-1/2, z'

loop_
_atom_site_label
_atom_site_type_symbol
_atom_site_fract_x
_atom_site_fract_y
_atom_site_fract_z
_atom_site_U_iso_or_equiv
_atom_site_adp_type
_atom_site_occupancy
_atom_site_symmetry_multiplicity
_atom_site_calc_flag
_atom_site_refinement_flags
_atom_site_disorder_assembly
_atom_site_disorder_group
Mn1 Mn 0.5000 0.5000 0.0000 0.05329(19) Uani 1 2 d S . .
N1 N 0.3984(3) 0.6353(2) -0.0523(2) 0.0786(10) Uani 1 1 d U A .
N2 N 0.3370(6) 0.8246(5) -0.0595(5) 0.092(2) Uani 0.50 1 d PU A 1
N2' N 0.2988(6) 0.7966(5) -0.0972(4) 0.0816(19) Uani 0.50 1 d PU A 2
N4 N 0.1591(3) 0.9056(2) -0.0227(2) 0.0786(10) Uani 1 1 d U . .
N7 N 0.4750(3) 0.5738(2) 0.11960(17) 0.0726(10) Uani 1 1 d U . .
N9 N 0.4297(8) 0.6487(6) 0.2500 0.065(2) Uani 0.50 2 d SPU . 1
N9' N 0.3896(7) 0.6194(7) 0.2500 0.060(2) Uani 0.50 2 d SPU . 2
C1 C 0.4477(3) 0.5980(2) 0.1830(2) 0.0587(9) Uani 1 1 d U . .
C3 C 0.2309(3) 0.8564(3) -0.0478(3) 0.0783(12) Uani 1 1 d U . .
C5 C 0.3569(3) 0.7161(3) -0.0625(2) 0.0719(11) Uani 1 1 d U . .
O1 O 0.2329(10) 0.4264(10) 0.6518(6) 0.265(5) Uani 0.50 1 d PU . .
N10 N 0.0480(7) 0.4888(6) 0.7500 0.1415(11) Uani 1 2 d SU . .
C7 C -0.0146(6) 0.4599(6) 0.6721(4) 0.1565(17) Uani 1 1 d U . .
C8 C -0.0783(6) 0.3872(5) 0.6530(4) 0.1415(11) Uani 1 1 d U . .
C9 C -0.1252(6) 0.3678(5) 0.5729(4) 0.197(3) Uani 1 1 d U . .
H9A H -0.1416 0.4363 0.5476 0.295 Uiso 1 1 calc R . .
H9B H -0.1945 0.3259 0.5772 0.295 Uiso 1 1 calc R . .
H9C H -0.0702 0.3284 0.5413 0.295 Uiso 1 1 calc R . .
C13 C 0.0385(9) 0.6108(8) 0.7500 0.1455(19) Uani 1 2 d SU . .
C14 C 0.0721(10) 0.6915(7) 0.7145(6) 0.123(3) Uani 0.50 1 d PU . .
C15 C 0.0583(9) 0.8054(5) 0.7500 0.125(3) Uani 1 2 d SU . .
H15A H -0.0171 0.8391 0.7500 0.151 Uiso 1 2 calc SR . .
H15B H 0.1236 0.8544 0.7500 0.151 Uiso 1 2 calc SR . .
C16 C 0.1700(10) 0.4360(10) 0.7500 0.176(3) Uani 1 2 d SU . .
C18 C 0.2502(9) 0.4991(8) 0.6927(7) 0.257(5) Uani 1 1 d U . .

loop_
_atom_site_aniso_label
_atom_site_aniso_U_11
_atom_site_aniso_U_22
_atom_site_aniso_U_33
_atom_site_aniso_U_23
_atom_site_aniso_U_13
_atom_site_aniso_U_12
Mn1 0.0614(4) 0.0398(3) 0.0587(4) -0.0008(3) 0.0146(3) 0.0006(3)
N1 0.0881(18) 0.0624(15) 0.0853(19) 0.0192(16) 0.0256(17) 0.0308(15)
N2 0.089(4) 0.059(3) 0.127(5) 0.031(3) 0.043(4) 0.025(3)
N2' 0.105(4) 0.083(3) 0.057(3) 0.015(3) 0.038(3) 0.044(3)
N4 0.0748(17) 0.0589(16) 0.102(2) 0.0023(18) 0.0204(18) 0.0161(15)
N7 0.091(2) 0.0673(17) 0.0595(16) -0.0114(14) 0.0120(16) 0.0079(16)
N9 0.098(5) 0.050(4) 0.046(4) 0.000 0.000 0.021(4)
N9' 0.070(4) 0.064(4) 0.046(4) 0.000 0.000 0.010(4)
C1 0.0779(19) 0.0475(15) 0.0506(16) -0.0012(15) -0.0061(16) 0.0147(16)
C3 0.082(2) 0.0554(17) 0.097(2) 0.0320(18) 0.028(2) 0.0131(18)
C5 0.0720(19) 0.068(2) 0.076(2) 0.0151(18) 0.0305(18) 0.0163(17)
O1 0.199(9) 0.356(9) 0.239(7) -0.215(6) 0.081(7) -0.071(9)
N10 0.153(2) 0.1376(19) 0.134(2) 0.000 0.000 -0.0562(19)
C7 0.167(3) 0.165(3) 0.137(3) -0.024(3) -0.007(3) -0.071(3)
C8 0.153(2) 0.1376(19) 0.134(2) 0.000 0.000 -0.0562(19)
C9 0.229(5) 0.141(4) 0.220(5) -0.079(4) -0.146(4) 0.018(4)
C13 0.159(4) 0.130(3) 0.148(4) 0.000 0.000 -0.040(3)
C14 0.184(7) 0.080(5) 0.104(6) 0.017(4) -0.002(6) -0.047(5)
C15 0.200(7) 0.052(3) 0.124(5) 0.000 0.000 -0.005(4)
C16 0.154(5) 0.187(6) 0.187(6) 0.000 0.000 -0.017(5)
C18 0.209(7) 0.261(9) 0.302(10) 0.025(7) 0.089(7) 0.030(7)

loop_
_atom_type_symbol
_atom_type_description
_atom_type_scat_dispersion_real
_atom_type_scat_dispersion_imag
_atom_type_scat_source
C C 0.0033 0.0016 'International Tables Vol C Tables 4.2.6.8 and 6.1.1.4'
H H 0.0000 0.0000 'International Tables Vol C Tables 4.2.6.8 and 6.1.1.4'
Mn Mn 0.3368 0.7283 'International Tables Vol C Tables 4.2.6.8 and 6.1.1.4'
N N 0.0061 0.0033 'International Tables Vol C Tables 4.2.6.8 and 6.1.1.4'
O O 0.0106 0.0060 'International Tables Vol C Tables 4.2.6.8 and 6.1.1.4'

loop_
_geom_angle_atom_site_label_1
_geom_angle_atom_site_label_2
_geom_angle_atom_site_label_3
_geom_angle
_geom_angle_site_symmetry_1
_geom_angle_site_symmetry_3
_geom_angle_publ_flag
N7 Mn1 N7 180.0 5_665 . ?
N7 Mn1 N1 88.69(12) 5_665 5_665 ?
N7 Mn1 N1 91.31(12) . 5_665 ?
N7 Mn1 N1 91.31(12) 5_665 . ?
N7 Mn1 N1 88.69(12) . . ?
N1 Mn1 N1 180.0 5_665 . ?
N7 Mn1 N4 92.88(12) 5_665 4_545 ?
N7 Mn1 N4 87.12(12) . 4_545 ?
N1 Mn1 N4 89.30(11) 5_665 4_545 ?
N1 Mn1 N4 90.69(11) . 4_545 ?
N7 Mn1 N4 87.12(12) 5_665 8_675 ?
N7 Mn1 N4 92.88(12) . 8_675 ?
N1 Mn1 N4 90.70(11) 5_665 8_675 ?
N1 Mn1 N4 89.30(11) . 8_675 ?
N4 Mn1 N4 180.0 4_545 8_675 ?
C5 N1 Mn1 163.0(3) . . ?
C3 N2 C5 117.4(5) . . ?
C5 N2' C3 115.7(5) . . ?
C3 N4 Mn1 167.3(4) . 4 ?
C1 N7 Mn1 167.9(3) . . ?
C1 N9 C1 119.1(6) . 6_556 ?
C1 N9' C1 113.9(7) . 6_556 ?
N7 C1 N9 165.2(5) . . ?
N7 C1 N9' 165.4(5) . . ?
N9 C1 N9' 25.9(5) . . ?
N4 C3 N2 157.9(5) . . ?
N4 C3 N2' 163.5(5) . . ?
N2 C3 N2' 36.8(4) . . ?
N1 C5 N2' 161.2(5) . . ?
N1 C5 N2 160.6(5) . . ?
N2' C5 N2 36.6(4) . . ?
C13 N10 C7 101.3(5) . 6_557 ?
C13 N10 C7 101.3(5) . . ?
C7 N10 C7 116.1(7) 6_557 . ?
C13 N10 C16 118.8(8) . . ?
C7 N10 C16 109.7(5) 6_557 . ?
C7 N10 C16 109.7(5) . . ?
C8 C7 N10 133.6(7) . . ?
C7 C8 C9 126.3(7) . . ?
C8 C9 H9A 109.5 . . ?
C8 C9 H9B 109.5 . . ?
H9A C9 H9B 109.5 . . ?
C8 C9 H9C 109.5 . . ?
H9A C9 H9C 109.5 . . ?
H9B C9 H9C 109.5 . . ?
C14 C13 C14 58.2(10) 6_557 . ?
C14 C13 N10 141.9(8) 6_557 . ?
C14 C13 N10 141.9(8) . . ?
C14 C14 C13 60.9(5) 6_557 . ?
C14 C14 C15 67.2(4) 6_557 . ?
C13 C14 C15 121.4(8) . . ?
C14 C15 C14 45.7(7) . 6_557 ?
C14 C15 H15A 119.0 . . ?
C14 C15 H15A 119.0 6_557 . ?
C14 C15 H15B 119.0 . . ?
C14 C15 H15B 119.0 6_557 . ?
H15A C15 H15B 116.5 . . ?
C18 C16 C18 76.4(10) 6_557 . ?
C18 C16 N10 110.0(8) 6_557 . ?
C18 C16 N10 110.0(8) . . ?
C18 C16 O1 39.0(6) 6_557 6_557 ?
C18 C16 O1 110.4(8) . 6_557 ?
N10 C16 O1 113.5(5) . 6_557 ?
O1 C18 C16 82.6(9) . . ?
O1 C18 C18 126.7(8) . 6_557 ?
C16 C18 C18 51.8(5) . 6_557 ?

loop_
_geom_bond_atom_site_label_1
_geom_bond_atom_site_label_2
_geom_bond_distance
_geom_bond_site_symmetry_2
_geom_bond_publ_flag
Mn1 N7 2.209(3) 5_665 ?
Mn1 N7 2.209(3) . ?
Mn1 N1 2.217(3) 5_665 ?
Mn1 N1 2.217(3) . ?
Mn1 N4 2.218(3) 4_545 ?
Mn1 N4 2.218(3) 8_675 ?
N1 C5 1.116(4) . ?
N2 C3 1.311(7) . ?
N2 C5 1.352(7) . ?
N2' C5 1.330(7) . ?
N2' C3 1.358(7) . ?
N4 C3 1.112(5) . ?
N4 Mn1 2.218(3) 4 ?
N7 C1 1.142(4) . ?
N9 C1 1.296(5) . ?
N9 C1 1.296(5) 6_556 ?
N9' C1 1.333(6) . ?
N9' C1 1.333(6) 6_556 ?
O1 C18 1.141(15) . ?
N10 C13 1.501(12) . ?
N10 C7 1.531(8) 6_557 ?
N10 C7 1.531(8) . ?
N10 C16 1.562(14) . ?
C7 C8 1.203(9) . ?
C8 C9 1.463(9) . ?
C9 H9A 0.9600 . ?
C9 H9B 0.9600 . ?
C9 H9C 0.9600 . ?
C13 C14 1.218(12) 6_557 ?
C13 C14 1.218(12) . ?
C14 C14 1.184(19) 6_557 ?
C14 C15 1.526(11) . ?
C15 C14 1.526(11) 6_557 ?
C15 H15A 0.9700 . ?
C15 H15B 0.9700 . ?
C16 C18 1.544(14) 6_557 ?
C16 C18 1.544(14) . ?
C16 O1 1.797(11) 6_557 ?
C18 C18 1.91(2) 6_557 ?

loop_
_geom_torsion_atom_site_label_1
_geom_torsion_atom_site_label_2
_geom_torsion_atom_site_label_3
_geom_torsion_atom_site_label_4
_geom_torsion
_geom_torsion_site_symmetry_1
_geom_torsion_site_symmetry_2
_geom_torsion_site_symmetry_3
_geom_torsion_site_symmetry_4
_geom_torsion_publ_flag
N7 Mn1 N1 C5 -153.6(10) 5_665 . . . ?
N7 Mn1 N1 C5 26.4(10) . . . . ?
N1 Mn1 N1 C5 56(3) 5_665 . . . ?
N4 Mn1 N1 C5 113.5(10) 4_545 . . . ?
N4 Mn1 N1 C5 -66.5(10) 8_675 . . . ?
N7 Mn1 N7 C1 136(4) 5_665 . . . ?
N1 Mn1 N7 C1 -78.0(14) 5_665 . . . ?
N1 Mn1 N7 C1 102.0(14) . . . . ?
N4 Mn1 N7 C1 11.2(14) 4_545 . . . ?
N4 Mn1 N7 C1 -168.8(14) 8_675 . . . ?
Mn1 N7 C1 N9 -161.9(17) . . . . ?
Mn1 N7 C1 N9' -38(3) . . . . ?
C1 N9 C1 N7 -135.1(15) 6_556 . . . ?
C1 N9 C1 N9' 73.6(11) 6_556 . . . ?
C1 N9' C1 N7 146.0(14) 6_556 . . . ?
C1 N9' C1 N9 -63.1(10) 6_556 . . . ?
Mn1 N4 C3 N2 141.7(13) 4 . . . ?
Mn1 N4 C3 N2' -3(3) 4 . . . ?
C5 N2 C3 N4 138.4(11) . . . . ?
C5 N2 C3 N2' -57.5(7) . . . . ?
C5 N2' C3 N4 -143.7(14) . . . . ?
C5 N2' C3 N2 57.7(7) . . . . ?
Mn1 N1 C5 N2' 172.8(10) . . . . ?
Mn1 N1 C5 N2 25(2) . . . . ?
C3 N2' C5 N1 142.1(12) . . . . ?
C3 N2' C5 N2 -55.3(6) . . . . ?
C3 N2 C5 N1 -137.0(12) . . . . ?
C3 N2 C5 N2' 59.8(7) . . . . ?
C13 N10 C7 C8 -141.8(9) . . . . ?
C7 N10 C7 C8 -33.2(14) 6_557 . . . ?
C16 N10 C7 C8 91.8(10) . . . . ?
N10 C7 C8 C9 -175.6(7) . . . . ?
C7 N10 C13 C14 68.2(15) 6_557 . . 6_557 ?
C7 N10 C13 C14 -172.0(13) . . . 6_557 ?
C16 N10 C13 C14 -51.9(14) . . . 6_557 ?
C7 N10 C13 C14 172.0(13) 6_557 . . . ?
C7 N10 C13 C14 -68.2(15) . . . . ?
C16 N10 C13 C14 51.9(14) . . . . ?
N10 C13 C14 C14 -135.1(16) . . . 6_557 ?
C14 C13 C14 C15 -30.6(13) 6_557 . . . ?
N10 C13 C14 C15 -165.7(9) . . . . ?
C13 C14 C15 C14 28.9(13) . . . 6_557 ?
C13 N10 C16 C18 41.2(6) . . . 6_557 ?
C7 N10 C16 C18 -74.5(9) 6_557 . . 6_557 ?
C7 N10 C16 C18 156.8(7) . . . 6_557 ?
C13 N10 C16 C18 -41.2(6) . . . . ?
C7 N10 C16 C18 -156.8(6) 6_557 . . . ?
C7 N10 C16 C18 74.5(9) . . . . ?
C13 N10 C16 O1 83.1(8) . . . 6_557 ?
C7 N10 C16 O1 -32.6(10) 6_557 . . 6_557 ?
C7 N10 C16 O1 -161.2(7) . . . 6_557 ?
C18 C16 C18 O1 150.5(8) 6_557 . . . ?
N10 C16 C18 O1 -102.9(9) . . . . ?
O1 C16 C18 O1 131.1(12) 6_557 . . . ?
N10 C16 C18 C18 106.7(8) . . . 6_557 ?
O1 C16 C18 C18 -19.3(5) 6_557 . . 6_557 ?
